data_2205247
loop_
_publ_author_name
'Xiao-Qing Cai'
'Mao-Lin Hu'
'Ya-Juan Zhao'
'Ya-Qian Cheng'
'Shun Wang'

_publ_section_title
;
 2,3,5,6-Tetramethylpyrazine--<i>p</i>-nitrophenol (1/2)
;
_journal_issue 3
_journal_name_full 'Acta Crystallographica Section E'
_journal_page_first o614
_journal_page_last o615
_journal_paper_doi 10.1107/S160053680500382X
_journal_volume 61
_journal_year 2005
_chemical_formula_iupac 'C8 H12 N2, 2C6 H5 N O3'
_chemical_formula_moiety 'C8 H12 N2, 2C6 H5 N O3'
_chemical_formula_sum 'C20 H22 N4 O6'
_chemical_formula_weight 414.42
_chemical_name_systematic
;
2,3,5,6-Tetramethylpyrazine--p-nitrophenol (1/2)
;
_space_group_IT_number 2
_symmetry_cell_setting triclinic
_symmetry_space_group_name_Hall '-P 1'
_symmetry_space_group_name_H-M 'P -1'
_atom_sites_solution_hydrogens geom
_atom_sites_solution_primary direct
_atom_sites_solution_secondary difmap
_audit_creation_method SHELXL-97
_cell_angle_alpha 73.916(2)
_cell_angle_beta 81.771(2)
_cell_angle_gamma 74.706(2)
_cell_formula_units_Z 1
_cell_length_a 4.7521(2)
_cell_length_b 8.8700(4)
_cell_length_c 13.1941(6)
_cell_measurement_reflns_used 1276
_cell_measurement_temperature 298(2)
_cell_measurement_theta_max 25.15
_cell_measurement_theta_min 2.46
_cell_volume 513.98(4)
_computing_cell_refinement 'SAINT (Bruker, 2002)'
_computing_data_collection 'SMART (Bruker, 2002)'
_computing_data_reduction SAINT
_computing_molecular_graphics 'XP (Bruker, 2002)'
_computing_publication_material 'SHELXTL (Bruker, 2002)'
_computing_structure_refinement 'SHELXL97 (Sheldrick, 1997)'
_computing_structure_solution 'SHELXS97 (Sheldrick, 1997)'
_diffrn_ambient_temperature 298(2)
_diffrn_measured_fraction_theta_full 0.973
_diffrn_measured_fraction_theta_max 0.973
_diffrn_measurement_device_type 'Bruker APEX area-detector'
_diffrn_measurement_method '\f and \w'
_diffrn_radiation_monochromator graphite
_diffrn_radiation_source 'fine-focus sealed tube'
_diffrn_radiation_type MoK\a
_diffrn_radiation_wavelength 0.71073
_diffrn_reflns_av_R_equivalents 0.0118
_diffrn_reflns_av_sigmaI/netI 0.0247
_diffrn_reflns_limit_h_max 5
_diffrn_reflns_limit_h_min -5
_diffrn_reflns_limit_k_max 10
_diffrn_reflns_limit_k_min -8
_diffrn_reflns_limit_l_max 15
_diffrn_reflns_limit_l_min -15
_diffrn_reflns_number 2747
_diffrn_reflns_theta_full 25.23
_diffrn_reflns_theta_max 25.23
_diffrn_reflns_theta_min 1.61
_diffrn_standards_decay_% 0
_diffrn_standards_interval_time 0
_diffrn_standards_number 0
_exptl_absorpt_coefficient_mu 0.101
_exptl_absorpt_correction_T_max 0.9851
_exptl_absorpt_correction_T_min 0.9533
_exptl_absorpt_correction_type integration
_exptl_absorpt_process_details '(SADABS; Bruker, 2002)'
_exptl_crystal_colour Colorless
_exptl_crystal_density_diffrn 1.339
_exptl_crystal_density_method 'not measured'
_exptl_crystal_description Block
_exptl_crystal_F_000 218
_exptl_crystal_size_max 0.48
_exptl_crystal_size_mid 0.35
_exptl_crystal_size_min 0.15
_refine_diff_density_max 0.161
_refine_diff_density_min -0.174
_refine_ls_extinction_method none
_refine_ls_goodness_of_fit_ref 1.273
_refine_ls_hydrogen_treatment constr
_refine_ls_matrix_type full
_refine_ls_number_parameters 139
_refine_ls_number_reflns 1825
_refine_ls_number_restraints 0
_refine_ls_restrained_S_all 1.273
_refine_ls_R_factor_all 0.0809
_refine_ls_R_factor_gt 0.0767
_refine_ls_shift/su_max 0.000
_refine_ls_shift/su_mean 0.000
_refine_ls_structure_factor_coef Fsqd
_refine_ls_weighting_details 'calc w = 1/[\s^2^(Fo^2^)+(0.0532P)^2^+0.2196P] where P = (Fo^2^+2Fc^2^)/3'
_refine_ls_weighting_scheme calc
_refine_ls_wR_factor_gt 0.1667
_refine_ls_wR_factor_ref 0.1696
_reflns_number_gt 1720
_reflns_number_total 1825
_reflns_threshold_expression I>2\s(I)
_cod_data_source_file cv6456.cif
_cod_data_source_block I
_cod_depositor_comments
;
The following automatic conversions were performed:
'_symmetry_cell_setting' value 'Triclinic' changed to 'triclinic'
according to '/home/saulius/struct/CIF-dictionaries/cif_core.dic'
dictionary named 'cif_core.dic' version 2.4.1 from 2010-06-29.

Automatic conversion script
Id: cif_fix_enum 1527 2010-12-29 10:47:43Z saulius 

The following automatic conversions were performed:

'_symmetry_cell_setting' value 'Triclinic' changed to 'triclinic'
according to /home/saulius/struct/CIF-dictionaries/cif_core.dic
dictionary named 'cif_core.dic' version 2.4.1 from 2010-06-29.

Automatic conversion script
Id: cif_fix_values 1715 2011-07-08 13:25:40Z adriana 
;
_cod_original_sg_symbol_Hall -P1
_cod_database_code 2205247
_cod_database_fobs_code 2205247

loop_
_symmetry_equiv_pos_as_xyz
'x, y, z'
'-x, -y, -z'

loop_
_atom_site_label
_atom_site_fract_x
_atom_site_fract_y
_atom_site_fract_z
_atom_site_U_iso_or_equiv
_atom_site_adp_type
_atom_site_calc_flag
_atom_site_refinement_flags
_atom_site_occupancy
_atom_site_type_symbol
O1 0.4149(6) 0.9189(3) -0.0822(2) 0.1023(10) Uani d . 1 O
O2 0.8091(6) 0.7312(3) -0.0677(2) 0.0962(9) Uani d . 1 O
O3 0.0826(5) 0.4700(3) 0.34784(17) 0.0715(7) Uani d . 1 O
H3 0.1788 0.3775 0.3689 0.107 Uiso calc R 1 H
N1 0.5647(6) 0.7910(3) -0.0341(2) 0.0680(7) Uani d . 1 N
N2 0.3737(5) 0.1525(2) 0.44480(17) 0.0481(6) Uani d . 1 N
C1 0.4426(6) 0.7057(3) 0.0671(2) 0.0531(7) Uani d . 1 C
C2 0.5856(7) 0.5500(4) 0.1141(2) 0.0607(8) Uani d . 1 C
H2 0.7600 0.5004 0.0824 0.073 Uiso calc R 1 H
C3 0.4678(6) 0.4691(3) 0.2080(2) 0.0586(8) Uani d . 1 C
H3A 0.5626 0.3639 0.2399 0.070 Uiso calc R 1 H
C4 0.2110(6) 0.5423(3) 0.2553(2) 0.0510(7) Uani d . 1 C
C5 0.0702(7) 0.7000(3) 0.2077(2) 0.0604(8) Uani d . 1 C
H5 -0.1021 0.7507 0.2399 0.073 Uiso calc R 1 H
C6 0.1863(7) 0.7813(3) 0.1126(2) 0.0620(8) Uani d . 1 C
H6 0.0917 0.8861 0.0800 0.074 Uiso calc R 1 H
C7 0.1485(7) 0.0562(4) 0.3285(2) 0.0688(9) Uani d . 1 C
H7A 0.0617 0.1697 0.3064 0.103 Uiso calc R 1 H
H7B -0.0028 -0.0020 0.3507 0.103 Uiso calc R 1 H
H7C 0.2689 0.0212 0.2705 0.103 Uiso calc R 1 H
C8 0.3327(6) 0.0245(3) 0.41888(19) 0.0458(6) Uani d . 1 C
C9 0.5373(6) 0.1317(3) 0.5245(2) 0.0467(7) Uani d . 1 C
C10 0.5772(8) 0.2803(4) 0.5484(3) 0.0713(9) Uani d . 1 C
H10A 0.7619 0.3013 0.5161 0.107 Uiso calc R 1 H
H10B 0.5731 0.2640 0.6236 0.107 Uiso calc R 1 H
H10C 0.4222 0.3707 0.5209 0.107 Uiso calc R 1 H

loop_
_atom_site_aniso_label
_atom_site_aniso_U_11
_atom_site_aniso_U_22
_atom_site_aniso_U_33
_atom_site_aniso_U_12
_atom_site_aniso_U_13
_atom_site_aniso_U_23
O1 0.108(2) 0.0747(17) 0.0770(17) 0.0045(15) 0.0084(15) 0.0239(14)
O2 0.0821(18) 0.098(2) 0.0781(17) -0.0051(15) 0.0169(14) 0.0011(14)
O3 0.0751(15) 0.0488(12) 0.0667(13) -0.0035(10) 0.0038(11) 0.0091(10)
N1 0.0734(18) 0.0607(17) 0.0579(15) -0.0118(14) -0.0009(13) -0.0012(13)
N2 0.0550(13) 0.0327(11) 0.0472(12) -0.0076(9) 0.0016(10) -0.0004(9)
C1 0.0596(17) 0.0458(15) 0.0507(16) -0.0119(13) -0.0100(13) -0.0047(13)
C2 0.0572(17) 0.0502(17) 0.0647(18) -0.0015(14) -0.0039(14) -0.0091(14)
C3 0.0590(17) 0.0410(15) 0.0646(18) 0.0003(13) -0.0130(14) -0.0025(13)
C4 0.0592(17) 0.0374(14) 0.0529(15) -0.0100(12) -0.0120(13) -0.0032(12)
C5 0.0614(18) 0.0462(16) 0.0593(17) 0.0021(13) -0.0022(14) -0.0052(14)
C6 0.071(2) 0.0405(15) 0.0606(18) -0.0003(14) -0.0101(15) 0.0007(13)
C7 0.077(2) 0.067(2) 0.0560(18) -0.0132(17) -0.0106(15) -0.0053(15)
C8 0.0488(15) 0.0403(14) 0.0432(14) -0.0114(11) 0.0040(11) -0.0051(11)
C9 0.0519(15) 0.0356(13) 0.0474(14) -0.0111(11) 0.0063(12) -0.0060(11)
C10 0.087(2) 0.0457(17) 0.083(2) -0.0184(16) -0.0055(18) -0.0177(16)

loop_
_atom_type_symbol
_atom_type_description
_atom_type_scat_dispersion_real
_atom_type_scat_dispersion_imag
_atom_type_scat_source
C C 0.0033 0.0016 'International Tables Vol C Tables 4.2.6.8 and 6.1.1.4'
H H 0.0000 0.0000 'International Tables Vol C Tables 4.2.6.8 and 6.1.1.4'
N N 0.0061 0.0033 'International Tables Vol C Tables 4.2.6.8 and 6.1.1.4'
O O 0.0106 0.0060 'International Tables Vol C Tables 4.2.6.8 and 6.1.1.4'

loop_
_geom_angle_atom_site_label_1
_geom_angle_atom_site_label_2
_geom_angle_atom_site_label_3
_geom_angle_site_symmetry_1
_geom_angle_site_symmetry_3
_geom_angle
_geom_angle_publ_flag
C4 O3 H3 . . 109.5 yes
O2 N1 O1 . . 122.7(3) yes
O2 N1 C1 . . 118.8(3) yes
O1 N1 C1 . . 118.5(3) yes
C8 N2 C9 . . 120.3(2) yes
C6 C1 C2 . . 121.3(3) ?
C6 C1 N1 . . 119.3(3) ?
C2 C1 N1 . . 119.4(3) ?
C3 C2 C1 . . 119.3(3) ?
C3 C2 H2 . . 120.3 ?
C1 C2 H2 . . 120.3 ?
C2 C3 C4 . . 120.5(3) ?
C2 C3 H3A . . 119.7 ?
C4 C3 H3A . . 119.7 ?
O3 C4 C3 . . 123.7(2) ?
O3 C4 C5 . . 116.6(3) ?
C3 C4 C5 . . 119.7(3) ?
C6 C5 C4 . . 120.0(3) ?
C6 C5 H5 . . 120.0 ?
C4 C5 H5 . . 120.0 ?
C1 C6 C5 . . 119.2(3) ?
C1 C6 H6 . . 120.4 ?
C5 C6 H6 . . 120.4 ?
C8 C7 H7A . . 109.5 ?
C8 C7 H7B . . 109.5 ?
H7A C7 H7B . . 109.5 ?
C8 C7 H7C . . 109.5 ?
H7A C7 H7C . . 109.5 ?
H7B C7 H7C . . 109.5 ?
N2 C8 C9 . 2_656 119.6(2) ?
N2 C8 C7 . . 117.6(2) ?
C9 C8 C7 2_656 . 122.8(3) ?
N2 C9 C8 . 2_656 120.1(2) ?
N2 C9 C10 . . 117.5(2) ?
C8 C9 C10 2_656 . 122.4(3) ?
C9 C10 H10A . . 109.5 ?
C9 C10 H10B . . 109.5 ?
H10A C10 H10B . . 109.5 ?
C9 C10 H10C . . 109.5 ?
H10A C10 H10C . . 109.5 ?
H10B C10 H10C . . 109.5 ?

loop_
_geom_bond_atom_site_label_1
_geom_bond_atom_site_label_2
_geom_bond_site_symmetry_2
_geom_bond_distance
_geom_bond_publ_flag
O1 N1 . 1.225(3) yes
O2 N1 . 1.219(3) yes
O3 C4 . 1.354(3) ?
O3 H3 . 0.8200 ?
N1 C1 . 1.464(4) yes
N2 C8 . 1.339(3) yes
N2 C9 . 1.340(3) yes
C1 C6 . 1.370(4) ?
C1 C2 . 1.380(4) ?
C2 C3 . 1.373(4) ?
C2 H2 . 0.9300 ?
C3 C4 . 1.374(4) ?
C3 H3A . 0.9300 ?
C4 C5 . 1.393(4) ?
C5 C6 . 1.381(4) ?
C5 H5 . 0.9300 ?
C6 H6 . 0.9300 ?
C7 C8 . 1.500(4) ?
C7 H7A . 0.9600 ?
C7 H7B . 0.9600 ?
C7 H7C . 0.9600 ?
C8 C9 2_656 1.402(3) yes
C9 C8 2_656 1.402(3) yes
C9 C10 . 1.502(4) ?
C10 H10A . 0.9600 ?
C10 H10B . 0.9600 ?
C10 H10C . 0.9600 ?

loop_
_geom_hbond_atom_site_label_D
_geom_hbond_atom_site_label_H
_geom_hbond_atom_site_label_A
_geom_hbond_site_symmetry_A
_geom_hbond_distance_DH
_geom_hbond_distance_HA
_geom_hbond_distance_DA
_geom_hbond_angle_DHA
_geom_hbond_publ_flag
O3 H3 N2 . 0.82 2.01 2.818(3) 170 yes
C6 H6 O1 2_575 0.93 2.57 3.335(4) 140 yes
C2 H2 O2 2_765 0.93 2.52 3.380(4) 154 yes
